data_4077791
loop_
_publ_author_name
'Ueno, Keiji'
'Masuko, Akira'
'Ogino, Hiroshi'

_publ_section_title
;
 Synthesis, Crystal Structures, and Fluxional Behavior of Donor-Bridged
 Bis(silylene)molybdenum and -chromium Complexes
;
_journal_issue 14
_journal_name_full Organometallics
_journal_page_first 2694
_journal_paper_doi 10.1021/om990201f
_journal_volume 18
_journal_year 1999
_chemical_formula_sum 'C12 H20 Cr O3 Si'
_chemical_formula_weight 320.46
_chemical_name_systematic
;
 ?
;
_space_group_IT_number 62
_symmetry_cell_setting orthorhombic
_symmetry_space_group_name_Hall '-P 2ac 2n'
_symmetry_space_group_name_H-M 'P n m a'
_atom_sites_solution_hydrogens geom
_atom_sites_solution_primary heavy
_atom_sites_solution_secondary difmap
_audit_creation_method SHELXL
_cell_angle_alpha 90.00
_cell_angle_beta 90.00
_cell_angle_gamma 90.00
_cell_formula_units_Z 4
_cell_length_a 12.900(2)
_cell_length_b 14.456(2)
_cell_length_c 8.5349(8)
_cell_measurement_reflns_used 87
_cell_measurement_temperature 293(2)
_cell_measurement_theta_max 14.99
_cell_measurement_theta_min 12.46
_cell_volume 1591.6(4)
_computing_cell_refinement urlap
_computing_data_collection 'MSC/AFC diffractometer Control'
_computing_data_reduction f2-lp
_computing_molecular_graphics ORTEP
_computing_structure_refinement 'SHELXL-93 (Sheldrick, 1993)'
_computing_structure_solution 'SHELXS-86 (Sheldrick, 1990)'
_diffrn_ambient_temperature 293(2)
_diffrn_measurement_device 'Rigaku AFC6S'
_diffrn_measurement_method \w-2\q
_diffrn_radiation_monochromator graphite
_diffrn_radiation_source 'fine-focus sealed tube'
_diffrn_radiation_type MoK\a
_diffrn_radiation_wavelength 0.71073
_diffrn_reflns_av_R_equivalents 0.0000
_diffrn_reflns_av_sigmaI/netI 0.1070
_diffrn_reflns_limit_h_max 18
_diffrn_reflns_limit_h_min 0
_diffrn_reflns_limit_k_max 20
_diffrn_reflns_limit_k_min 0
_diffrn_reflns_limit_l_max 12
_diffrn_reflns_limit_l_min 0
_diffrn_reflns_number 2403
_diffrn_reflns_theta_max 30.00
_diffrn_reflns_theta_min 2.77
_diffrn_standards_decay_% 2.7
_diffrn_standards_interval_count 100
_diffrn_standards_number 3
_exptl_absorpt_coefficient_mu 0.867
_exptl_absorpt_correction_type none
_exptl_crystal_colour yellow
_exptl_crystal_density_diffrn 1.337
_exptl_crystal_description prismatic
_exptl_crystal_F_000 672
_exptl_crystal_size_max 0.52
_exptl_crystal_size_mid 0.42
_exptl_crystal_size_min 0.37
_refine_diff_density_max 0.482
_refine_diff_density_min -0.342
_refine_diff_density_rms 0.075
_refine_ls_extinction_method none
_refine_ls_goodness_of_fit_all 1.023
_refine_ls_goodness_of_fit_obs 1.151
_refine_ls_matrix_type full
_refine_ls_number_parameters 91
_refine_ls_number_reflns 2395
_refine_ls_number_restraints 0
_refine_ls_restrained_S_all 1.053
_refine_ls_restrained_S_obs 1.151
_refine_ls_R_factor_all 0.1959
_refine_ls_R_factor_obs 0.0654
_refine_ls_shift/esd_max -0.004
_refine_ls_shift/esd_mean 0.000
_refine_ls_structure_factor_coef Fsqd
_refine_ls_weighting_details 'w=1/[\s^2^(Fo^2^)+(0.0649P)^2^+2.2001P] where P=(Fo^2^+2Fc^2^)/3'
_refine_ls_weighting_scheme calc
_refine_ls_wR_factor_all 0.2056
_refine_ls_wR_factor_obs 0.1427
_reflns_number_observed 1006
_reflns_number_total 2403
_reflns_observed_criterion >2sigma(I)
_cod_data_source_file om990201f.cif
_cod_data_source_block 2
_cod_depositor_comments
;
The following automatic conversions were performed:

'_refine_ls_weighting_scheme' value 'calc
w=1/[\s^2^(Fo^2^)+(0.0649P)^2^+2.2001P] where P=(Fo^2^+2Fc^2^)/3' was
changed to 'calc'. New tag '_refine_ls_weighting_details' was
created. The value of the new tag was set to
'w=1/[\s^2^(Fo^2^)+(0.0649P)^2^+2.2001P] where P=(Fo^2^+2Fc^2^)/3'.

Automatic conversion script
Id: cif_fix_values 3143 2015-03-26 13:38:13Z robertas 
;
_cod_original_cell_volume 1591.5(3)
_cod_original_sg_symbol_H-M 'P 21/n 21/m 21/a '
_cod_database_code 4077791

loop_
_symmetry_equiv_pos_as_xyz
'x, y, z'
'-x+1/2, -y, z+1/2'
'-x, y+1/2, -z'
'x+1/2, -y+1/2, -z+1/2'
'-x, -y, -z'
'x-1/2, y, -z-1/2'
'x, -y-1/2, z'
'-x-1/2, y-1/2, z-1/2'

loop_
_atom_site_aniso_label
_atom_site_aniso_U_11
_atom_site_aniso_U_22
_atom_site_aniso_U_33
_atom_site_aniso_U_23
_atom_site_aniso_U_13
_atom_site_aniso_U_12
Cr 0.0391(6) 0.1167(12) 0.0311(5) 0.000 -0.0024(5) 0.000
Si 0.0569(8) 0.0444(7) 0.0567(8) 0.0000(7) -0.0133(7) -0.0039(7)
O1 0.078(3) 0.109(4) 0.160(5) -0.050(4) -0.034(3) 0.044(3)
O2 0.056(3) 0.087(4) 0.064(3) 0.000 0.028(3) 0.000
C1 0.051(3) 0.107(5) 0.070(4) -0.037(4) -0.010(3) 0.018(3)
C2 0.084(7) 0.228(14) 0.077(7) 0.000 0.042(6) 0.000
C3 0.106(5) 0.078(4) 0.095(5) 0.037(4) -0.037(4) -0.023(4)
C4 0.119(5) 0.061(4) 0.156(7) 0.008(5) -0.066(5) -0.030(4)
C5 0.081(7) 0.165(12) 0.044(5) 0.000 -0.028(5) 0.000
C6 0.166(9) 0.239(12) 0.073(5) -0.080(7) -0.050(6) 0.059(9)
C7 0.111(6) 0.551(50) 0.041(3) -0.087(10) -0.015(4) 0.119(14)

loop_
_atom_site_label
_atom_site_type_symbol
_atom_site_fract_x
_atom_site_fract_y
_atom_site_fract_z
_atom_site_U_iso_or_equiv
_atom_site_thermal_displace_type
_atom_site_occupancy
_atom_site_calc_flag
_atom_site_refinement_flags
Cr Cr 0.05347(8) 0.2500 0.15409(13) 0.0623(5) Uani 1 d S
Si Si 0.14784(11) 0.33849(10) -0.0285(2) 0.0527(4) Uani 1 d .
O1 O -0.1028(4) 0.3807(4) 0.0327(7) 0.115(2) Uani 1 d .
O2 O 0.2278(4) 0.2500 -0.1113(6) 0.069(2) Uani 1 d S
C1 C -0.0392(4) 0.3305(5) 0.0775(7) 0.076(2) Uani 1 d .
C2 C 0.2926(8) 0.2500 -0.2521(12) 0.130(5) Uani 1 d S
H2A H 0.3195(81) 0.1890(20) -0.2694(86) 0.194 Uiso 0.50 calc PR
H2B H 0.3490(60) 0.2926(67) -0.2385(63) 0.194 Uiso 0.50 calc PR
H2C H 0.2517(28) 0.2685(88) -0.3408(30) 0.194 Uiso 0.50 calc PR
C3 C 0.0883(5) 0.3912(5) -0.2066(7) 0.093(2) Uani 1 d .
H3A H 0.0463(31) 0.4430(22) -0.1765(9) 0.139 Uiso 1 calc R
H3B H 0.0461(31) 0.3461(11) -0.2587(33) 0.139 Uiso 1 calc R
H3C H 0.1421(5) 0.4117(31) -0.2763(27) 0.139 Uiso 1 calc R
C4 C 0.2473(6) 0.4237(4) 0.0409(10) 0.112(3) Uani 1 d .
H4A H 0.2132(6) 0.4786(17) 0.0780(65) 0.168 Uiso 1 calc R
H4B H 0.2926(28) 0.4395(31) -0.0443(21) 0.168 Uiso 1 calc R
H4C H 0.2870(32) 0.3969(16) 0.1244(49) 0.168 Uiso 1 calc R
C5 C 0.1765(8) 0.2500 0.3285(10) 0.096(4) Uani 1 d S
H5 H 0.2462(8) 0.2500 0.3008(10) 0.116 Uiso 1 calc SR
C6 C 0.1222(8) 0.3258(9) 0.3500(9) 0.159(5) Uani 1 d .
H6 H 0.1456(8) 0.3864(9) 0.3410(9) 0.191 Uiso 1 calc R
C7 C 0.0224(7) 0.2971(14) 0.3891(7) 0.234(17) Uani 1 d .
H7 H -0.0338(7) 0.3352(14) 0.4111(7) 0.281 Uiso 1 calc R

loop_
_atom_type_symbol
_atom_type_description
_atom_type_scat_dispersion_real
_atom_type_scat_dispersion_imag
_atom_type_scat_source
C C 0.0033 0.0016 'International Tables Vol C Tables 4.2.6.8 and 6.1.1.4'
H H 0.0000 0.0000 'International Tables Vol C Tables 4.2.6.8 and 6.1.1.4'
Cr Cr 0.3209 0.6236 'International Tables Vol C Tables 4.2.6.8 and 6.1.1.4'
Si Si 0.0817 0.0704 'International Tables Vol C Tables 4.2.6.8 and 6.1.1.4'
O O 0.0106 0.0060 'International Tables Vol C Tables 4.2.6.8 and 6.1.1.4'

loop_
_geom_angle_atom_site_label_1
_geom_angle_atom_site_label_2
_geom_angle_atom_site_label_3
_geom_angle
_geom_angle_site_symmetry_1
_geom_angle_site_symmetry_3
C1 Cr C1 81.0(4) 7_565 .
C1 Cr C7 114.9(4) 7_565 .
C1 Cr C7 90.6(4) . .
C1 Cr C7 90.6(4) 7_565 7_565
C1 Cr C7 114.9(4) . 7_565
C7 Cr C7 36.8(10) . 7_565
C1 Cr C5 137.4(2) 7_565 .
C1 Cr C5 137.4(2) . .
C7 Cr C5 59.9(3) . .
C7 Cr C5 59.9(3) 7_565 .
C1 Cr C6 103.0(3) 7_565 7_565
C1 Cr C6 151.0(4) . 7_565
C7 Cr C6 61.4(5) . 7_565
C7 Cr C6 37.4(4) 7_565 7_565
C5 Cr C6 35.0(3) . 7_565
C1 Cr C6 151.0(4) 7_565 .
C1 Cr C6 103.0(3) . .
C7 Cr C6 37.4(4) . .
C7 Cr C6 61.4(5) 7_565 .
C5 Cr C6 35.0(3) . .
C6 Cr C6 60.1(6) 7_565 .
C1 Cr Si 75.6(2) 7_565 7_565
C1 Cr Si 117.1(2) . 7_565
C7 Cr Si 152.0(3) . 7_565
C7 Cr Si 122.7(5) 7_565 7_565
C5 Cr Si 94.3(3) . 7_565
C6 Cr Si 91.4(3) 7_565 7_565
C6 Cr Si 124.7(3) . 7_565
C1 Cr Si 117.1(2) 7_565 .
C1 Cr Si 75.6(2) . .
C7 Cr Si 122.7(5) . .
C7 Cr Si 152.0(3) 7_565 .
C5 Cr Si 94.3(3) . .
C6 Cr Si 124.7(3) 7_565 .
C6 Cr Si 91.4(3) . .
Si Cr Si 65.79(8) 7_565 .
O2 Si C3 102.0(3) . .
O2 Si C4 101.6(3) . .
C3 Si C4 105.7(3) . .
O2 Si Cr 99.84(13) . .
C3 Si Cr 123.3(2) . .
C4 Si Cr 120.1(3) . .
O2 Si Si 44.33(11) . 7_565
C3 Si Si 114.1(2) . 7_565
C4 Si Si 131.1(2) . 7_565
Cr Si Si 57.10(4) . 7_565
C2 O2 Si 130.8(2) . .
C2 O2 Si 130.8(2) . 7_565
Si O2 Si 91.3(2) . 7_565
O1 C1 Cr 176.7(6) . .
C6 C5 C6 113.0(14) . 7_565
C6 C5 Cr 72.9(5) . .
C6 C5 Cr 72.9(5) 7_565 .
C5 C6 C7 106.2(14) . .
C5 C6 Cr 72.0(5) . .
C7 C6 Cr 70.1(6) . .
C7 C7 C6 107.3(9) 7_565 .
C7 C7 Cr 71.6(5) 7_565 .
C6 C7 Cr 72.5(4) . .

loop_
_geom_bond_atom_site_label_1
_geom_bond_atom_site_label_2
_geom_bond_distance
_geom_bond_site_symmetry_2
Cr C1 1.792(7) 7_565
Cr C1 1.792(6) .
Cr C7 2.156(8) .
Cr C7 2.156(8) 7_565
Cr C5 2.176(9) .
Cr C6 2.186(8) 7_565
Cr C6 2.186(8) .
Cr Si 2.355(2) 7_565
Cr Si 2.355(2) .
Si O2 1.788(3) .
Si C3 1.866(6) .
Si C4 1.875(6) .
Si Si 2.558(3) 7_565
O1 C1 1.160(7) .
O2 C2 1.464(10) .
O2 Si 1.788(3) 7_565
C5 C6 1.313(10) .
C5 C6 1.313(11) 7_565
C6 C7 1.392(14) .
C7 C7 1.36(4) 7_565
